data_2222019
loop_
_publ_author_name
'Wang, Cheng-Feng'

_publ_section_title
;
 3-(2-Pyridylaminocarbonyl)propanoic acid
;
_journal_issue 6
_journal_name_full 'Acta Crystallographica Section E'
_journal_page_first o1244
_journal_paper_doi 10.1107/S1600536809016870
_journal_volume 65
_journal_year 2009
_chemical_formula_iupac 'C9 H10 N2 O3'
_chemical_formula_moiety 'C9 H10 N2 O3'
_chemical_formula_sum 'C9 H10 N2 O3'
_chemical_formula_weight 194.19
_chemical_melting_point 454.5(5)
_chemical_name_systematic
;
3-(2-Pyridylaminocarbonyl)propanoic acid
;
_space_group_IT_number 14
_symmetry_cell_setting monoclinic
_symmetry_space_group_name_Hall '-P 2yn'
_symmetry_space_group_name_H-M 'P 1 21/n 1'
_atom_sites_solution_hydrogens geom
_atom_sites_solution_primary direct
_atom_sites_solution_secondary difmap
_audit_creation_method SHELXL-97
_cell_angle_alpha 90.00
_cell_angle_beta 92.924(8)
_cell_angle_gamma 90.00
_cell_formula_units_Z 4
_cell_length_a 12.7384(10)
_cell_length_b 5.0485(5)
_cell_length_c 13.8463(12)
_cell_measurement_reflns_used 2970
_cell_measurement_temperature 113(2)
_cell_measurement_theta_max 27.2
_cell_measurement_theta_min 2.1
_cell_volume 889.29(14)
_computing_cell_refinement 'CrystalClear (Rigaku, 2005)'
_computing_data_collection 'CrystalClear (Rigaku, 2005)'
_computing_data_reduction 'CrystalClear (Rigaku, 2005)'
_computing_molecular_graphics 'SHELXTL (Sheldrick, 2008)'
_computing_publication_material 'CrystalStructure (Rigaku, 2005)'
_computing_structure_refinement 'SHELXL97 (Sheldrick, 2008)'
_computing_structure_solution 'SHELXS97 (Sheldrick, 2008)'
_diffrn_ambient_temperature 113(2)
_diffrn_detector_area_resol_mean 14.63
_diffrn_measured_fraction_theta_full 0.995
_diffrn_measured_fraction_theta_max 0.995
_diffrn_measurement_device_type 'Rigaku Saturn'
_diffrn_measurement_method '\w and \f scans'
_diffrn_radiation_monochromator confocal
_diffrn_radiation_source 'rotating anode'
_diffrn_radiation_type MoK\a
_diffrn_radiation_wavelength 0.71070
_diffrn_reflns_av_R_equivalents 0.0736
_diffrn_reflns_av_sigmaI/netI 0.0801
_diffrn_reflns_limit_h_max 16
_diffrn_reflns_limit_h_min -16
_diffrn_reflns_limit_k_max 6
_diffrn_reflns_limit_k_min -6
_diffrn_reflns_limit_l_max 17
_diffrn_reflns_limit_l_min -17
_diffrn_reflns_number 8079
_diffrn_reflns_theta_full 27.17
_diffrn_reflns_theta_max 27.17
_diffrn_reflns_theta_min 2.12
_diffrn_standards_decay_% 0
_diffrn_standards_interval_count 0
_diffrn_standards_interval_time 0
_diffrn_standards_number 0
_exptl_absorpt_coefficient_mu 0.111
_exptl_absorpt_correction_T_max 0.996
_exptl_absorpt_correction_T_min 0.995
_exptl_absorpt_correction_type multi-scan
_exptl_absorpt_process_details '(CrystalClear; Rigaku, 2005)'
_exptl_crystal_colour colourless
_exptl_crystal_density_diffrn 1.450
_exptl_crystal_density_method 'not measured'
_exptl_crystal_description prism
_exptl_crystal_F_000 408
_exptl_crystal_size_max 0.22
_exptl_crystal_size_mid 0.04
_exptl_crystal_size_min 0.03
_refine_diff_density_max 0.233
_refine_diff_density_min -0.217
_refine_ls_extinction_coef 0.041(3)
_refine_ls_extinction_expression Fc^*^=kFc[1+0.001xFc^2^\l^3^/sin(2\q)]^-1/4^
_refine_ls_extinction_method SHELXL
_refine_ls_goodness_of_fit_ref 0.969
_refine_ls_hydrogen_treatment mixed
_refine_ls_matrix_type full
_refine_ls_number_parameters 135
_refine_ls_number_reflns 1972
_refine_ls_number_restraints 1
_refine_ls_restrained_S_all 0.972
_refine_ls_R_factor_all 0.0718
_refine_ls_R_factor_gt 0.0483
_refine_ls_shift/su_max 0.001
_refine_ls_shift/su_mean 0.000
_refine_ls_structure_factor_coef Fsqd
_refine_ls_weighting_details 'calc w=1/[\s^2^(Fo^2^)+(0.0361P)^2^+0.0000P] where P=(Fo^2^+2Fc^2^)/3'
_refine_ls_weighting_scheme calc
_refine_ls_wR_factor_gt 0.0936
_refine_ls_wR_factor_ref 0.1035
_reflns_number_gt 1297
_reflns_number_total 1972
_reflns_threshold_expression I>2\s(I)
_cod_data_source_file hb2960.cif
_cod_data_source_block I
_cod_depositor_comments
;
The following automatic conversions were performed:

'_chemical_melting_point' value '454-455' was changed to '454.5(5)' -
the average value was taken and precision was estimated.

Automatic conversion script
Id: cif_fix_values 1646 2011-03-28 12:23:43Z adriana 

The following automatic conversions were performed:

'_chemical_melting_point' value '454-455' was changed to '454.5(5)' -
the average value was taken and precision was estimated.

Automatic conversion script
Id: cif_fix_values 1715 2011-07-08 13:25:40Z adriana 
;
_cod_original_sg_symbol_H-M 'P 21/n'
_cod_database_code 2222019
_cod_database_fobs_code 2222019

loop_
_symmetry_equiv_pos_as_xyz
'x, y, z'
'-x+1/2, y+1/2, -z+1/2'
'-x, -y, -z'
'x-1/2, -y-1/2, z-1/2'

loop_
_atom_site_type_symbol
_atom_site_label
_atom_site_fract_x
_atom_site_fract_y
_atom_site_fract_z
_atom_site_U_iso_or_equiv
_atom_site_adp_type
_atom_site_calc_flag
_atom_site_refinement_flags
_atom_site_occupancy
_atom_site_disorder_assembly
_atom_site_disorder_group
O O1 0.44178(10) 0.2594(3) 0.58044(9) 0.0272(4) Uani d D 1 . .
H H1 0.4642(15) 0.145(4) 0.6323(13) 0.041 Uiso d D 1 . .
O O2 0.34511(10) 0.4177(3) 0.69759(9) 0.0290(4) Uani d . 1 . .
O O3 0.12611(10) 0.3483(3) 0.52083(9) 0.0284(4) Uani d . 1 . .
N N1 0.08391(12) 0.5393(3) 0.66376(11) 0.0216(4) Uani d . 1 . .
N N2 -0.02347(12) 0.4254(3) 0.78432(11) 0.0231(4) Uani d . 1 . .
C C1 0.37059(14) 0.4218(4) 0.61433(13) 0.0221(4) Uani d . 1 . .
C C2 0.32399(15) 0.6117(4) 0.54040(13) 0.0239(5) Uani d . 1 . .
H H2A 0.3090 0.5171 0.4786 0.029 Uiso calc R 1 . .
H H2B 0.3753 0.7541 0.5288 0.029 Uiso calc R 1 . .
C C3 0.22283(14) 0.7334(4) 0.57436(13) 0.0227(5) Uani d . 1 . .
H H3A 0.2367 0.8194 0.6380 0.027 Uiso calc R 1 . .
H H3B 0.1972 0.8703 0.5277 0.027 Uiso calc R 1 . .
C C4 0.14010(14) 0.5211(4) 0.58271(13) 0.0223(5) Uani d . 1 . .
C C5 0.00578(14) 0.3716(4) 0.69450(13) 0.0214(5) Uani d . 1 . .
C C6 -0.04012(15) 0.1661(4) 0.63919(13) 0.0244(5) Uani d . 1 . .
H H6 -0.0190 0.1317 0.5756 0.029 Uiso calc R 1 . .
C C7 -0.11649(15) 0.0153(4) 0.67911(14) 0.0265(5) Uani d . 1 . .
H H7 -0.1484 -0.1261 0.6431 0.032 Uiso calc R 1 . .
C C8 -0.14707(15) 0.0686(4) 0.77148(13) 0.0276(5) Uani d . 1 . .
H H8 -0.1999 -0.0338 0.7999 0.033 Uiso calc R 1 . .
C C9 -0.09839(15) 0.2750(4) 0.82096(13) 0.0256(5) Uani d . 1 . .
H H9 -0.1190 0.3126 0.8845 0.031 Uiso calc R 1 . .
H H1A 0.1087(16) 0.673(4) 0.7090(14) 0.043(6) Uiso d . 1 . .

loop_
_atom_site_aniso_label
_atom_site_aniso_U_11
_atom_site_aniso_U_22
_atom_site_aniso_U_33
_atom_site_aniso_U_12
_atom_site_aniso_U_13
_atom_site_aniso_U_23
O1 0.0313(8) 0.0289(8) 0.0218(8) 0.0121(7) 0.0044(6) 0.0043(6)
O2 0.0352(8) 0.0350(9) 0.0172(7) 0.0102(7) 0.0057(6) 0.0054(6)
O3 0.0363(9) 0.0269(8) 0.0221(8) 0.0033(6) 0.0026(6) -0.0067(6)
N1 0.0237(9) 0.0228(10) 0.0185(8) -0.0006(7) 0.0019(7) -0.0045(7)
N2 0.0259(9) 0.0232(9) 0.0202(8) -0.0010(8) 0.0006(7) -0.0007(7)
C1 0.0223(10) 0.0217(11) 0.0222(10) -0.0005(9) 0.0007(8) -0.0010(9)
C2 0.0282(11) 0.0246(11) 0.0191(10) 0.0051(9) 0.0028(8) 0.0020(8)
C3 0.0274(11) 0.0213(11) 0.0191(10) 0.0043(9) 0.0000(8) 0.0009(8)
C4 0.0257(11) 0.0208(11) 0.0200(10) 0.0074(9) -0.0031(8) 0.0008(8)
C5 0.0234(11) 0.0214(11) 0.0191(10) 0.0037(9) -0.0021(8) 0.0005(8)
C6 0.0283(12) 0.0237(11) 0.0207(10) 0.0042(9) -0.0033(8) -0.0034(8)
C7 0.0299(11) 0.0235(12) 0.0252(11) 0.0008(9) -0.0063(9) -0.0041(9)
C8 0.0320(12) 0.0238(11) 0.0267(11) -0.0057(9) -0.0023(9) 0.0030(9)
C9 0.0311(12) 0.0253(12) 0.0203(10) -0.0022(9) 0.0008(8) -0.0008(9)

loop_
_atom_type_symbol
_atom_type_description
_atom_type_scat_dispersion_real
_atom_type_scat_dispersion_imag
_atom_type_scat_source
C C 0.0033 0.0016 'International Tables Vol C Tables 4.2.6.8 and 6.1.1.4'
H H 0.0000 0.0000 'International Tables Vol C Tables 4.2.6.8 and 6.1.1.4'
N N 0.0061 0.0033 'International Tables Vol C Tables 4.2.6.8 and 6.1.1.4'
O O 0.0106 0.0060 'International Tables Vol C Tables 4.2.6.8 and 6.1.1.4'

loop_
_geom_angle_atom_site_label_1
_geom_angle_atom_site_label_2
_geom_angle_atom_site_label_3
_geom_angle_site_symmetry_1
_geom_angle_site_symmetry_3
_geom_angle
_geom_angle_publ_flag
C1 O1 H1 . . 107.1(12) ?
C4 N1 C5 . . 128.65(17) ?
C4 N1 H1A . . 114.5(12) ?
C5 N1 H1A . . 116.3(12) ?
C9 N2 C5 . . 118.17(16) ?
O2 C1 O1 . . 123.11(17) ?
O2 C1 C2 . . 122.87(17) ?
O1 C1 C2 . . 114.02(16) ?
C1 C2 C3 . . 110.98(16) ?
C1 C2 H2A . . 109.4 ?
C3 C2 H2A . . 109.4 ?
C1 C2 H2B . . 109.4 ?
C3 C2 H2B . . 109.4 ?
H2A C2 H2B . . 108.0 ?
C4 C3 C2 . . 109.99(15) ?
C4 C3 H3A . . 109.7 ?
C2 C3 H3A . . 109.7 ?
C4 C3 H3B . . 109.7 ?
C2 C3 H3B . . 109.7 ?
H3A C3 H3B . . 108.2 ?
O3 C4 N1 . . 123.90(19) ?
O3 C4 C3 . . 121.78(18) ?
N1 C4 C3 . . 114.33(16) ?
N2 C5 N1 . . 113.37(16) ?
N2 C5 C6 . . 121.90(18) ?
N1 C5 C6 . . 124.73(17) ?
C7 C6 C5 . . 118.38(18) ?
C7 C6 H6 . . 120.8 ?
C5 C6 H6 . . 120.8 ?
C6 C7 C8 . . 120.21(18) ?
C6 C7 H7 . . 119.9 ?
C8 C7 H7 . . 119.9 ?
C9 C8 C7 . . 117.82(18) ?
C9 C8 H8 . . 121.1 ?
C7 C8 H8 . . 121.1 ?
N2 C9 C8 . . 123.51(18) ?
N2 C9 H9 . . 118.2 ?
C8 C9 H9 . . 118.2 ?

loop_
_geom_bond_atom_site_label_1
_geom_bond_atom_site_label_2
_geom_bond_site_symmetry_2
_geom_bond_distance
_geom_bond_publ_flag
O1 C1 . 1.326(2) ?
O1 H1 . 0.954(17) ?
O2 C1 . 1.214(2) ?
O3 C4 . 1.229(2) ?
N1 C4 . 1.365(2) ?
N1 C5 . 1.390(2) ?
N1 H1A . 0.96(2) ?
N2 C9 . 1.340(2) ?
N2 C5 . 1.344(2) ?
C1 C2 . 1.503(2) ?
C2 C3 . 1.523(2) ?
C2 H2A . 0.9900 ?
C2 H2B . 0.9900 ?
C3 C4 . 1.512(3) ?
C3 H3A . 0.9900 ?
C3 H3B . 0.9900 ?
C5 C6 . 1.400(2) ?
C6 C7 . 1.373(3) ?
C6 H6 . 0.9500 ?
C7 C8 . 1.382(2) ?
C7 H7 . 0.9500 ?
C8 C9 . 1.377(2) ?
C8 H8 . 0.9500 ?
C9 H9 . 0.9500 ?

loop_
_geom_hbond_atom_site_label_D
_geom_hbond_atom_site_label_H
_geom_hbond_atom_site_label_A
_geom_hbond_site_symmetry_A
_geom_hbond_distance_DH
_geom_hbond_distance_HA
_geom_hbond_distance_DA
_geom_hbond_angle_DHA
O1 H1 N2 2_546 0.954(19) 1.744(19) 2.690(2) 170.4(17)
N1 H1A O2 2_556 0.96(2) 1.86(2) 2.824(2) 176.6(19)
C6 H6 O3 . 0.95 2.31 2.893(2) 119
C3 H3A O2 2_556 0.99 2.60 3.445(2) 143
C3 H3B O3 1_565 0.99 2.58 3.408(2) 141
C7 H7 O3 3_556 0.95 2.56 3.319(2) 137

loop_
_geom_torsion_atom_site_label_1
_geom_torsion_atom_site_label_2
_geom_torsion_atom_site_label_3
_geom_torsion_atom_site_label_4
_geom_torsion_site_symmetry_1
_geom_torsion_site_symmetry_2
_geom_torsion_site_symmetry_3
_geom_torsion_site_symmetry_4
_geom_torsion
_geom_torsion_publ_flag
O2 C1 C2 C3 . . . . -16.5(3) ?
O1 C1 C2 C3 . . . . 163.40(16) ?
C1 C2 C3 C4 . . . . -64.77(19) ?
C5 N1 C4 O3 . . . . 2.5(3) ?
C5 N1 C4 C3 . . . . -177.43(15) ?
C2 C3 C4 O3 . . . . -42.8(2) ?
C2 C3 C4 N1 . . . . 137.14(15) ?
C9 N2 C5 N1 . . . . -179.95(15) ?
C9 N2 C5 C6 . . . . 0.4(3) ?
C4 N1 C5 N2 . . . . 171.25(17) ?
C4 N1 C5 C6 . . . . -9.1(3) ?
N2 C5 C6 C7 . . . . -0.6(3) ?
N1 C5 C6 C7 . . . . 179.81(16) ?
C5 C6 C7 C8 . . . . 0.5(3) ?
C6 C7 C8 C9 . . . . -0.2(3) ?
C5 N2 C9 C8 . . . . -0.1(3) ?
C7 C8 C9 N2 . . . . 0.0(3) ?

loop_
_cod_related_entry_id
_cod_related_entry_database
_cod_related_entry_code
1 ChemSpider 587889
